data_1573184
loop_
_publ_author_name
'L\"uckert, Paula L.'
'Gilmer, Jannik'
'Virovets, Alexander'
'Lerner, Hans-Wolfram'
'Wagner, Matthias'

_publ_section_title
;
 Donor-free 9,10-dihydro-9,10-dialuminaanthracenes
;
_journal_name_full 'Chemical Science'
_journal_paper_doi 10.1039/D4SC06940D
_journal_year 2024
_chemical_formula_moiety
;
 (Al2 C22 H22 N4)0.333 (Al2 C22 H26 N2 O1)0.667
;
_chemical_formula_sum 'C22 H24.67 Al2 N2.67 O0.67'
_chemical_formula_weight 391.10
_space_group_crystal_system monoclinic
_space_group_IT_number 14
_space_group_name_Hall '-P 2yn'
_space_group_name_H-M_alt 'P 1 21/n 1'
_atom_sites_solution_hydrogens geom
_atom_sites_solution_primary dual
_atom_sites_solution_secondary difmap
_audit_creation_method SHELXL-2019/3
_audit_update_record
;
2024-09-22 deposited with the CCDC.	2024-11-18 downloaded from the CCDC.
;
_cell_angle_alpha 90
_cell_angle_beta 104.960(2)
_cell_angle_gamma 90
_cell_formula_units_Z 4
_cell_length_a 9.87648(19)
_cell_length_b 14.3894(3)
_cell_length_c 15.3682(3)
_cell_measurement_reflns_used 16726
_cell_measurement_temperature 100(2)
_cell_measurement_theta_max 30.4350
_cell_measurement_theta_min 2.6880
_cell_volume 2110.05(8)
_computing_cell_refinement 'CrysAlisPro 1.171.42.43a (Rigaku OD, 2022)'
_computing_data_collection 'X-Area (Stoe & Cie, 2001)'
_computing_data_reduction 'CrysAlisPro 1.171.42.43a (Rigaku OD, 2022)'
_computing_publication_material 'IUCr PublCIF online service'
_computing_structure_refinement 'SHELXL-2019/2 (Sheldrick, 2019)'
_computing_structure_solution 'SHELXT (G. M. Sheldrick, 2015)'
_diffrn_ambient_temperature 100(2)
_diffrn_detector 'image plate'
_diffrn_detector_area_resol_mean 6.67
_diffrn_detector_type 'STOE image plate (34 cm diameter)'
_diffrn_measured_fraction_theta_full 0.999
_diffrn_measured_fraction_theta_max 1.000
_diffrn_measurement_device '2-circle goniometer'
_diffrn_measurement_device_type 'STOE IPDS II two-circle-diffractometer'
_diffrn_measurement_method \w
_diffrn_radiation_monochromator mirror
_diffrn_radiation_type MoK\a
_diffrn_radiation_wavelength 0.71073
_diffrn_reflns_av_R_equivalents 0.0548
_diffrn_reflns_av_unetI/netI 0.0241
_diffrn_reflns_Laue_measured_fraction_full 0.999
_diffrn_reflns_Laue_measured_fraction_max 1.000
_diffrn_reflns_limit_h_max 12
_diffrn_reflns_limit_h_min -12
_diffrn_reflns_limit_k_max 18
_diffrn_reflns_limit_k_min -18
_diffrn_reflns_limit_l_max 19
_diffrn_reflns_limit_l_min -19
_diffrn_reflns_number 49565
_diffrn_reflns_point_group_measured_fraction_full 0.999
_diffrn_reflns_point_group_measured_fraction_max 1.000
_diffrn_reflns_theta_full 25.242
_diffrn_reflns_theta_max 27.485
_diffrn_reflns_theta_min 2.561
_diffrn_source 'Genix 3D I\mS microfocus X-ray source'
_exptl_absorpt_coefficient_mu 0.152
_exptl_absorpt_correction_T_max 1.00000
_exptl_absorpt_correction_T_min 0.62841
_exptl_absorpt_correction_type multi-scan
_exptl_absorpt_process_details
;
CrysAlisPro 1.171.42.43a (Rigaku Oxford Diffraction, 2022)
Empirical absorption correction using spherical harmonics,
implemented in SCALE3 ABSPACK scaling algorithm.
;
_exptl_crystal_colour yellow
_exptl_crystal_density_diffrn 1.231
_exptl_crystal_description plate
_exptl_crystal_F_000 827
_exptl_crystal_size_max 0.320
_exptl_crystal_size_mid 0.250
_exptl_crystal_size_min 0.130
_refine_diff_density_max 0.569
_refine_diff_density_min -0.411
_refine_diff_density_rms 0.063
_refine_ls_extinction_method none
_refine_ls_goodness_of_fit_ref 1.097
_refine_ls_hydrogen_treatment constr
_refine_ls_matrix_type full
_refine_ls_number_parameters 265
_refine_ls_number_reflns 4841
_refine_ls_number_restraints 16
_refine_ls_restrained_S_all 1.099
_refine_ls_R_factor_all 0.0674
_refine_ls_R_factor_gt 0.0631
_refine_ls_shift/su_max 0.000
_refine_ls_shift/su_mean 0.000
_refine_ls_structure_factor_coef Fsqd
_refine_ls_weighting_details 'w=1/[\s^2^(Fo^2^)+(0.0525P)^2^+3.1079P] where P=(Fo^2^+2Fc^2^)/3'
_refine_ls_weighting_scheme calc
_refine_ls_wR_factor_gt 0.1552
_refine_ls_wR_factor_ref 0.1581
_reflns_Friedel_coverage 0.000
_reflns_number_gt 4455
_reflns_number_total 4841
_reflns_threshold_expression 'I > 2\s(I)'
_cod_data_source_file d4sc06940d3.cif
_cod_data_source_block 1pyzthf_wa3538_PL402
_cod_original_cell_volume 2110.06(7)
_cod_original_sg_symbol_H-M 'P 21/n'
_cod_database_code 1573184
_shelx_shelxl_version_number 2019/3
_shelx_space_group_comment
;
The symmetry employed for this shelxl refinement is uniquely defined
by the following loop, which should always be used as a source of
symmetry information in preference to the above space-group names.
They are only intended as comments.
;
_shelx_estimated_absorpt_t_min 0.953
_shelx_estimated_absorpt_t_max 0.981

loop_
_space_group_symop_operation_xyz
'x, y, z'
'-x+1/2, y+1/2, -z+1/2'
'-x, -y, -z'
'x-1/2, -y-1/2, z-1/2'

loop_
_atom_site_label
_atom_site_type_symbol
_atom_site_fract_x
_atom_site_fract_y
_atom_site_fract_z
_atom_site_U_iso_or_equiv
_atom_site_adp_type
_atom_site_occupancy
_atom_site_site_symmetry_order
_atom_site_calc_flag
_atom_site_refinement_flags_posn
_atom_site_refinement_flags_adp
_atom_site_refinement_flags_occupancy
_atom_site_disorder_assembly
_atom_site_disorder_group
Al1 Al 0.73855(7) 0.37868(4) 0.26466(5) 0.02436(17) Uani 1 1 d . . . . .
C1 C 0.7960(3) 0.39935(19) 0.15175(17) 0.0354(5) Uani 1 1 d . . . . .
H1A H 0.745522 0.453035 0.119788 0.053 Uiso 1 1 calc R U . . .
H1B H 0.773857 0.344050 0.113486 0.053 Uiso 1 1 calc R U . . .
H1C H 0.897098 0.411173 0.166164 0.053 Uiso 1 1 calc R U . . .
N1 N 0.8072(2) 0.49775(14) 0.33339(14) 0.0351(5) Uani 1 1 d . . . . .
N2 N 0.8081(3) 0.49745(16) 0.42124(16) 0.0455(6) Uani 1 1 d . . . . .
C2N C 0.8586(4) 0.5719(2) 0.4696(2) 0.0618(10) Uani 1 1 d . . . . .
H2N H 0.860320 0.571934 0.531687 0.074 Uiso 1 1 calc R U . . .
C3N C 0.9094(4) 0.6501(2) 0.4349(3) 0.0726(13) Uani 1 1 d . . . . .
H3N H 0.947077 0.701321 0.472378 0.087 Uiso 1 1 calc R U . . .
C4N C 0.9032(4) 0.6506(2) 0.3463(3) 0.0690(12) Uani 1 1 d . . . . .
H4N H 0.933464 0.702994 0.318685 0.083 Uiso 1 1 calc R U . . .
C5N C 0.8507(3) 0.57123(19) 0.2963(2) 0.0503(8) Uani 1 1 d . . . . .
H5N H 0.846180 0.569996 0.233812 0.060 Uiso 1 1 calc R U . . .
C11 C 0.7775(2) 0.22326(15) 0.39811(14) 0.0233(4) Uani 1 1 d . . . . .
C12 C 0.8409(2) 0.27742(15) 0.34176(15) 0.0252(4) Uani 1 1 d . . . . .
C13 C 0.9777(2) 0.25397(19) 0.33823(19) 0.0375(6) Uani 1 1 d . . . . .
H13 H 1.020005 0.288675 0.299682 0.045 Uiso 1 1 calc R U . . .
C14 C 1.0538(3) 0.18192(19) 0.3889(2) 0.0395(6) Uani 1 1 d . . . . .
H14 H 1.146076 0.168237 0.384835 0.047 Uiso 1 1 calc R U . . .
C15 C 0.9940(2) 0.13081(16) 0.44498(16) 0.0304(5) Uani 1 1 d . . . . .
H15 H 1.045416 0.082508 0.481012 0.036 Uiso 1 1 calc R U . . .
C16 C 0.8578(2) 0.15049(15) 0.44841(15) 0.0265(4) Uani 1 1 d . . . . .
H16 H 0.816711 0.113590 0.486073 0.032 Uiso 1 1 calc R U . . .
C21 C 0.4719(2) 0.32656(18) 0.31163(18) 0.0333(5) Uani 1 1 d . . . . .
C22 C 0.5342(2) 0.37803(15) 0.25311(15) 0.0253(4) Uani 1 1 d . . . . .
C23 C 0.4469(3) 0.43074(17) 0.18423(17) 0.0335(5) Uani 1 1 d . . . . .
H23 H 0.488132 0.464085 0.144253 0.040 Uiso 1 1 calc R U . . .
C24 C 0.3031(3) 0.4362(2) 0.1720(2) 0.0510(8) Uani 1 1 d . . . . .
H24 H 0.247194 0.472690 0.124654 0.061 Uiso 1 1 calc R U . . .
C25 C 0.2430(3) 0.3883(3) 0.2294(3) 0.0738(13) Uani 1 1 d . . . . .
H25 H 0.144669 0.391812 0.222301 0.089 Uiso 1 1 calc R U . . .
C26 C 0.3260(3) 0.3341(3) 0.2984(3) 0.0617(10) Uani 1 1 d . . . . .
H26 H 0.282536 0.301340 0.337517 0.074 Uiso 1 1 calc R U . . .
Al2 Al 0.58159(7) 0.24133(5) 0.40534(5) 0.02900(19) Uani 1 1 d . . . . .
C2 C 0.4832(3) 0.1266(2) 0.4243(2) 0.0426(6) Uani 1 1 d . . . . .
H2A H 0.452322 0.092856 0.367269 0.064 Uiso 1 1 calc R U . . .
H2B H 0.401569 0.142751 0.446417 0.064 Uiso 1 1 calc R U . . .
H2C H 0.546947 0.087322 0.468788 0.064 Uiso 1 1 calc R U . . .
N1A N 0.7236(14) 0.3501(9) 0.5651(9) 0.077(4) Uiso 0.3333 1 d . . P A 1
N2A N 0.6134(12) 0.2944(7) 0.5266(6) 0.0289(19) Uiso 0.3333 1 d . . P A 1
C3A C 0.7208(13) 0.4100(10) 0.6377(9) 0.064(3) Uiso 0.3333 1 d . . P A 1
H3AA H 0.792779 0.454496 0.658974 0.076 Uiso 0.3333 1 calc R U P A 1
C4A C 0.6177(15) 0.4023(10) 0.6737(10) 0.074(3) Uiso 0.3333 1 d . . P A 1
H4A H 0.618820 0.434594 0.727799 0.089 Uiso 0.3333 1 calc R U P A 1
C5A C 0.4965(16) 0.3425(10) 0.6302(9) 0.077(3) Uiso 0.3333 1 d . . P A 1
H5AA H 0.422175 0.335721 0.658484 0.092 Uiso 0.3333 1 calc R U P A 1
C6A C 0.4887(11) 0.2998(8) 0.5561(7) 0.047(2) Uiso 0.3333 1 d . . P A 1
H6A H 0.403436 0.272882 0.522339 0.057 Uiso 0.3333 1 calc R U P A 1
O1B O 0.5824(8) 0.3061(7) 0.5100(5) 0.0304(18) Uiso 0.3333 1 d . . P A 2
C1B C 0.6699(13) 0.2826(8) 0.5974(7) 0.064(3) Uiso 0.3333 1 d D . P A 2
H1BA H 0.767539 0.273568 0.593390 0.077 Uiso 0.3333 1 calc R U P A 2
H1BB H 0.637280 0.223445 0.617927 0.077 Uiso 0.3333 1 calc R U P A 2
C2B C 0.6662(13) 0.3573(7) 0.6638(7) 0.056(3) Uiso 0.3333 1 d D . P A 2
H2BA H 0.753618 0.394335 0.677726 0.068 Uiso 0.3333 1 calc R U P A 2
H2BB H 0.652103 0.331113 0.720433 0.068 Uiso 0.3333 1 calc R U P A 2
C3B C 0.5416(11) 0.4151(8) 0.6151(6) 0.059(3) Uiso 0.3333 1 d D . P A 2
H3BA H 0.458110 0.398622 0.636248 0.071 Uiso 0.3333 1 calc R U P A 2
H3BB H 0.561663 0.482017 0.626902 0.071 Uiso 0.3333 1 calc R U P A 2
C4B C 0.5159(10) 0.3952(7) 0.5174(6) 0.049(2) Uiso 0.3333 1 d D . P A 2
H4BA H 0.414032 0.391902 0.488671 0.058 Uiso 0.3333 1 calc R U P A 2
H4BB H 0.557025 0.444685 0.487392 0.058 Uiso 0.3333 1 calc R U P A 2
O1C O 0.6138(10) 0.3226(6) 0.5192(6) 0.0331(18) Uiso 0.3333 1 d . . P A 3
C1C C 0.7415(10) 0.3226(7) 0.5854(6) 0.040(2) Uiso 0.3333 1 d D . P A 3
H1CA H 0.816075 0.352682 0.563051 0.048 Uiso 0.3333 1 calc R U P A 3
H1CB H 0.770909 0.258431 0.604824 0.048 Uiso 0.3333 1 calc R U P A 3
C2C C 0.7108(14) 0.3768(12) 0.6605(9) 0.071(4) Uiso 0.3333 1 d D . P A 3
H2CA H 0.756135 0.438562 0.664629 0.085 Uiso 0.3333 1 calc R U P A 3
H2CB H 0.747905 0.343835 0.718259 0.085 Uiso 0.3333 1 calc R U P A 3
C3C C 0.5546(13) 0.3878(11) 0.6421(8) 0.068(3) Uiso 0.3333 1 d D . P A 3
H3CA H 0.519393 0.357779 0.689998 0.081 Uiso 0.3333 1 calc R U P A 3
H3CB H 0.528194 0.454312 0.638691 0.081 Uiso 0.3333 1 calc R U P A 3
C4C C 0.4967(11) 0.3407(9) 0.5533(7) 0.053(2) Uiso 0.3333 1 d D . P A 3
H4CA H 0.448879 0.282096 0.561378 0.063 Uiso 0.3333 1 calc R U P A 3
H4CB H 0.429011 0.381600 0.511834 0.063 Uiso 0.3333 1 calc R U P A 3

loop_
_atom_site_aniso_label
_atom_site_aniso_U_11
_atom_site_aniso_U_22
_atom_site_aniso_U_33
_atom_site_aniso_U_23
_atom_site_aniso_U_13
_atom_site_aniso_U_12
Al1 0.0202(3) 0.0220(3) 0.0290(3) 0.0029(3) 0.0029(2) -0.0023(2)
C1 0.0267(11) 0.0424(14) 0.0363(13) 0.0098(11) 0.0068(10) -0.0001(10)
N1 0.0347(11) 0.0240(10) 0.0373(11) 0.0043(8) -0.0078(9) -0.0042(8)
N2 0.0581(15) 0.0303(11) 0.0390(12) -0.0017(9) -0.0038(11) -0.0040(10)
C2N 0.084(3) 0.0362(15) 0.0471(17) -0.0069(13) -0.0153(17) -0.0016(16)
C3N 0.090(3) 0.0256(14) 0.071(2) -0.0019(14) -0.035(2) -0.0084(15)
C4N 0.082(3) 0.0273(14) 0.071(2) 0.0155(14) -0.0281(19) -0.0187(15)
C5N 0.0580(18) 0.0301(13) 0.0483(16) 0.0135(12) -0.0127(14) -0.0130(13)
C11 0.0223(10) 0.0223(10) 0.0233(10) -0.0028(8) 0.0021(8) -0.0017(8)
C12 0.0198(10) 0.0222(10) 0.0314(11) 0.0000(8) 0.0025(8) -0.0028(8)
C13 0.0236(11) 0.0389(13) 0.0514(15) 0.0161(12) 0.0119(10) 0.0014(10)
C14 0.0229(11) 0.0393(14) 0.0561(16) 0.0104(12) 0.0099(11) 0.0060(10)
C15 0.0288(11) 0.0231(11) 0.0339(12) 0.0013(9) -0.0012(9) 0.0025(8)
C16 0.0295(11) 0.0227(10) 0.0250(10) 0.0004(8) 0.0026(8) -0.0031(8)
C21 0.0225(11) 0.0351(12) 0.0428(13) 0.0067(10) 0.0094(10) 0.0030(9)
C22 0.0227(10) 0.0216(10) 0.0307(11) -0.0024(8) 0.0052(8) 0.0002(8)
C23 0.0283(12) 0.0306(12) 0.0414(13) 0.0078(10) 0.0084(10) 0.0044(9)
C24 0.0273(13) 0.0522(17) 0.070(2) 0.0278(15) 0.0065(13) 0.0119(12)
C25 0.0213(13) 0.086(3) 0.115(3) 0.054(2) 0.0177(16) 0.0150(15)
C26 0.0276(14) 0.072(2) 0.091(3) 0.045(2) 0.0238(15) 0.0116(14)
Al2 0.0237(3) 0.0336(4) 0.0308(4) 0.0054(3) 0.0091(3) 0.0006(3)
C2 0.0268(12) 0.0449(15) 0.0552(16) 0.0189(13) 0.0091(11) -0.0030(11)

loop_
_atom_type_symbol
_atom_type_description
_atom_type_scat_dispersion_real
_atom_type_scat_dispersion_imag
_atom_type_scat_source
C C 0.0033 0.0016 'International Tables Vol C Tables 4.2.6.8 and 6.1.1.4'
H H 0.0000 0.0000 'International Tables Vol C Tables 4.2.6.8 and 6.1.1.4'
N N 0.0061 0.0033 'International Tables Vol C Tables 4.2.6.8 and 6.1.1.4'
O O 0.0106 0.0060 'International Tables Vol C Tables 4.2.6.8 and 6.1.1.4'
Al Al 0.0645 0.0514 'International Tables Vol C Tables 4.2.6.8 and 6.1.1.4'

loop_
_geom_angle_atom_site_label_1
_geom_angle_atom_site_label_2
_geom_angle_atom_site_label_3
_geom_angle
_geom_angle_site_symmetry_1
_geom_angle_site_symmetry_3
_geom_angle_publ_flag
C22 Al1 C12 113.62(9) . . ?
C22 Al1 C1 115.96(10) . . ?
C12 Al1 C1 114.61(11) . . ?
C22 Al1 N1 104.22(9) . . ?
C12 Al1 N1 104.98(9) . . ?
C1 Al1 N1 101.29(11) . . ?
Al1 C1 H1A 109.5 . . ?
Al1 C1 H1B 109.5 . . ?
H1A C1 H1B 109.5 . . ?
Al1 C1 H1C 109.5 . . ?
H1A C1 H1C 109.5 . . ?
H1B C1 H1C 109.5 . . ?
C5N N1 N2 121.0(2) . . ?
C5N N1 Al1 123.4(2) . . ?
N2 N1 Al1 115.62(16) . . ?
C2N N2 N1 117.6(3) . . ?
N2 C2N C3N 124.0(3) . . ?
N2 C2N H2N 118.0 . . ?
C3N C2N H2N 118.0 . . ?
C4N C3N C2N 117.7(3) . . ?
C4N C3N H3N 121.2 . . ?
C2N C3N H3N 121.2 . . ?
C3N C4N C5N 117.7(3) . . ?
C3N C4N H4N 121.2 . . ?
C5N C4N H4N 121.2 . . ?
N1 C5N C4N 122.1(3) . . ?
N1 C5N H5N 119.0 . . ?
C4N C5N H5N 119.0 . . ?
C16 C11 C12 117.7(2) . . ?
C16 C11 Al2 118.87(16) . . ?
C12 C11 Al2 123.38(16) . . ?
C13 C12 C11 118.0(2) . . ?
C13 C12 Al1 119.97(17) . . ?
C11 C12 Al1 121.98(16) . . ?
C14 C13 C12 122.8(2) . . ?
C14 C13 H13 118.6 . . ?
C12 C13 H13 118.6 . . ?
C15 C14 C13 119.4(2) . . ?
C15 C14 H14 120.3 . . ?
C13 C14 H14 120.3 . . ?
C14 C15 C16 119.4(2) . . ?
C14 C15 H15 120.3 . . ?
C16 C15 H15 120.3 . . ?
C15 C16 C11 122.7(2) . . ?
C15 C16 H16 118.6 . . ?
C11 C16 H16 118.6 . . ?
C26 C21 C22 117.5(2) . . ?
C26 C21 Al2 120.0(2) . . ?
C22 C21 Al2 122.41(17) . . ?
C23 C22 C21 118.5(2) . . ?
C23 C22 Al1 118.59(17) . . ?
C21 C22 Al1 122.90(17) . . ?
C24 C23 C22 122.8(2) . . ?
C24 C23 H23 118.6 . . ?
C22 C23 H23 118.6 . . ?
C25 C24 C23 118.9(3) . . ?
C25 C24 H24 120.5 . . ?
C23 C24 H24 120.5 . . ?
C24 C25 C26 120.1(3) . . ?
C24 C25 H25 119.9 . . ?
C26 C25 H25 119.9 . . ?
C25 C26 C21 122.1(3) . . ?
C25 C26 H26 118.9 . . ?
C21 C26 H26 118.9 . . ?
O1B Al2 C2 100.6(3) . . ?
N2A Al2 C2 98.6(3) . . ?
O1B Al2 C11 109.2(2) . . ?
N2A Al2 C11 100.7(3) . . ?
C2 Al2 C11 115.02(11) . . ?
O1B Al2 C21 101.4(3) . . ?
N2A Al2 C21 111.8(3) . . ?
C2 Al2 C21 115.22(11) . . ?
C11 Al2 C21 113.44(10) . . ?
C2 Al2 O1C 108.8(2) . . ?
C11 Al2 O1C 100.5(3) . . ?
C21 Al2 O1C 101.6(3) . . ?
Al2 C2 H2A 109.5 . . ?
Al2 C2 H2B 109.5 . . ?
H2A C2 H2B 109.5 . . ?
Al2 C2 H2C 109.5 . . ?
H2A C2 H2C 109.5 . . ?
H2B C2 H2C 109.5 . . ?
N2A N1A C3A 121.7(11) . . ?
N1A N2A C6A 119.5(9) . . ?
N1A N2A Al2 123.8(8) . . ?
C6A N2A Al2 112.6(8) . . ?
C4A C3A N1A 117.8(14) . . ?
C4A C3A H3AA 121.1 . . ?
N1A C3A H3AA 121.1 . . ?
C3A C4A C5A 119.5(14) . . ?
C3A C4A H4A 120.2 . . ?
C5A C4A H4A 120.2 . . ?
C6A C5A C4A 122.4(13) . . ?
C6A C5A H5AA 118.8 . . ?
C4A C5A H5AA 118.8 . . ?
C5A C6A N2A 116.9(11) . . ?
C5A C6A H6A 121.6 . . ?
N2A C6A H6A 121.6 . . ?
C1B O1B C4B 108.0(7) . . ?
C1B O1B Al2 123.9(7) . . ?
C4B O1B Al2 127.4(7) . . ?
O1B C1B C2B 110.8(9) . . ?
O1B C1B H1BA 109.5 . . ?
C2B C1B H1BA 109.5 . . ?
O1B C1B H1BB 109.5 . . ?
C2B C1B H1BB 109.5 . . ?
H1BA C1B H1BB 108.1 . . ?
C1B C2B C3B 102.6(9) . . ?
C1B C2B H2BA 111.2 . . ?
C3B C2B H2BA 111.2 . . ?
C1B C2B H2BB 111.2 . . ?
C3B C2B H2BB 111.2 . . ?
H2BA C2B H2BB 109.2 . . ?
C4B C3B C2B 107.4(8) . . ?
C4B C3B H3BA 110.2 . . ?
C2B C3B H3BA 110.2 . . ?
C4B C3B H3BB 110.2 . . ?
C2B C3B H3BB 110.2 . . ?
H3BA C3B H3BB 108.5 . . ?
O1B C4B C3B 106.6(8) . . ?
O1B C4B H4BA 110.4 . . ?
C3B C4B H4BA 110.4 . . ?
O1B C4B H4BB 110.4 . . ?
C3B C4B H4BB 110.4 . . ?
H4BA C4B H4BB 108.6 . . ?
C1C O1C C4C 113.6(8) . . ?
C1C O1C Al2 122.0(6) . . ?
C4C O1C Al2 117.3(7) . . ?
O1C C1C C2C 103.8(8) . . ?
O1C C1C H1CA 111.0 . . ?
C2C C1C H1CA 111.0 . . ?
O1C C1C H1CB 111.0 . . ?
C2C C1C H1CB 111.0 . . ?
H1CA C1C H1CB 109.0 . . ?
C1C C2C C3C 108.3(10) . . ?
C1C C2C H2CA 110.0 . . ?
C3C C2C H2CA 110.0 . . ?
C1C C2C H2CB 110.0 . . ?
C3C C2C H2CB 110.0 . . ?
H2CA C2C H2CB 108.4 . . ?
C4C C3C C2C 104.7(9) . . ?
C4C C3C H3CA 110.8 . . ?
C2C C3C H3CA 110.8 . . ?
C4C C3C H3CB 110.8 . . ?
C2C C3C H3CB 110.8 . . ?
H3CA C3C H3CB 108.9 . . ?
O1C C4C C3C 105.4(9) . . ?
O1C C4C H4CA 110.7 . . ?
C3C C4C H4CA 110.7 . . ?
O1C C4C H4CB 110.7 . . ?
C3C C4C H4CB 110.7 . . ?
H4CA C4C H4CB 108.8 . . ?

loop_
_geom_bond_atom_site_label_1
_geom_bond_atom_site_label_2
_geom_bond_distance
_geom_bond_site_symmetry_2
_geom_bond_publ_flag
Al1 C22 1.980(2) . ?
Al1 C12 1.982(2) . ?
Al1 C1 1.982(3) . ?
Al1 N1 2.035(2) . ?
C1 H1A 0.9800 . ?
C1 H1B 0.9800 . ?
C1 H1C 0.9800 . ?
N1 C5N 1.325(3) . ?
N1 N2 1.348(3) . ?
N2 C2N 1.326(4) . ?
C2N C3N 1.393(5) . ?
C2N H2N 0.9500 . ?
C3N C4N 1.347(6) . ?
C3N H3N 0.9500 . ?
C4N C5N 1.399(4) . ?
C4N H4N 0.9500 . ?
C5N H5N 0.9500 . ?
C11 C16 1.416(3) . ?
C11 C12 1.424(3) . ?
C11 Al2 1.984(2) . ?
C12 C13 1.408(3) . ?
C13 C14 1.394(3) . ?
C13 H13 0.9500 . ?
C14 C15 1.376(4) . ?
C14 H14 0.9500 . ?
C15 C16 1.389(3) . ?
C15 H15 0.9500 . ?
C16 H16 0.9500 . ?
C21 C26 1.406(3) . ?
C21 C22 1.422(3) . ?
C21 Al2 1.987(3) . ?
C22 C23 1.403(3) . ?
C23 C24 1.386(3) . ?
C23 H23 0.9500 . ?
C24 C25 1.370(5) . ?
C24 H24 0.9500 . ?
C25 C26 1.398(4) . ?
C25 H25 0.9500 . ?
C26 H26 0.9500 . ?
Al2 O1B 1.857(7) . ?
Al2 N2A 1.963(9) . ?
Al2 C2 1.975(3) . ?
Al2 O1C 2.060(7) . ?
C2 H2A 0.9800 . ?
C2 H2B 0.9800 . ?
C2 H2C 0.9800 . ?
N1A N2A 1.359(18) . ?
N1A C3A 1.415(16) . ?
N2A C6A 1.419(14) . ?
C3A C4A 1.283(18) . ?
C3A H3AA 0.9500 . ?
C4A C5A 1.48(2) . ?
C4A H4A 0.9500 . ?
C5A C6A 1.279(17) . ?
C5A H5AA 0.9500 . ?
C6A H6A 0.9500 . ?
O1B C1B 1.438(13) . ?
O1B C4B 1.458(13) . ?
C1B C2B 1.490(8) . ?
C1B H1BA 0.9900 . ?
C1B H1BB 0.9900 . ?
C2B C3B 1.514(8) . ?
C2B H2BA 0.9900 . ?
C2B H2BB 0.9900 . ?
C3B C4B 1.486(6) . ?
C3B H3BA 0.9900 . ?
C3B H3BB 0.9900 . ?
C4B H4BA 0.9900 . ?
C4B H4BB 0.9900 . ?
O1C C1C 1.401(14) . ?
O1C C4C 1.411(13) . ?
C1C C2C 1.487(8) . ?
C1C H1CA 0.9900 . ?
C1C H1CB 0.9900 . ?
C2C C3C 1.504(8) . ?
C2C H2CA 0.9900 . ?
C2C H2CB 0.9900 . ?
C3C C4C 1.499(8) . ?
C3C H3CA 0.9900 . ?
C3C H3CB 0.9900 . ?
C4C H4CA 0.9900 . ?
C4C H4CB 0.9900 . ?

loop_
_geom_torsion_atom_site_label_1
_geom_torsion_atom_site_label_2
_geom_torsion_atom_site_label_3
_geom_torsion_atom_site_label_4
_geom_torsion
_geom_torsion_site_symmetry_1
_geom_torsion_site_symmetry_2
_geom_torsion_site_symmetry_3
_geom_torsion_site_symmetry_4
_geom_torsion_publ_flag
C5N N1 N2 C2N -2.3(4) . . . . ?
Al1 N1 N2 C2N 176.7(2) . . . . ?
N1 N2 C2N C3N 0.5(5) . . . . ?
N2 C2N C3N C4N 1.7(6) . . . . ?
C2N C3N C4N C5N -2.1(6) . . . . ?
N2 N1 C5N C4N 1.9(5) . . . . ?
Al1 N1 C5N C4N -177.1(3) . . . . ?
C3N C4N C5N N1 0.5(6) . . . . ?
C16 C11 C12 C13 1.3(3) . . . . ?
Al2 C11 C12 C13 -176.01(18) . . . . ?
C16 C11 C12 Al1 177.95(15) . . . . ?
Al2 C11 C12 Al1 0.6(3) . . . . ?
C11 C12 C13 C14 -1.6(4) . . . . ?
Al1 C12 C13 C14 -178.3(2) . . . . ?
C12 C13 C14 C15 0.1(4) . . . . ?
C13 C14 C15 C16 1.5(4) . . . . ?
C14 C15 C16 C11 -1.8(4) . . . . ?
C12 C11 C16 C15 0.3(3) . . . . ?
Al2 C11 C16 C15 177.74(17) . . . . ?
C26 C21 C22 C23 -1.9(4) . . . . ?
Al2 C21 C22 C23 174.94(18) . . . . ?
C26 C21 C22 Al1 178.0(2) . . . . ?
Al2 C21 C22 Al1 -5.1(3) . . . . ?
C21 C22 C23 C24 1.4(4) . . . . ?
Al1 C22 C23 C24 -178.6(2) . . . . ?
C22 C23 C24 C25 -0.1(5) . . . . ?
C23 C24 C25 C26 -0.6(6) . . . . ?
C24 C25 C26 C21 0.0(7) . . . . ?
C22 C21 C26 C25 1.3(6) . . . . ?
Al2 C21 C26 C25 -175.6(3) . . . . ?
C3A N1A N2A C6A 3.6(18) . . . . ?
C3A N1A N2A Al2 159.4(10) . . . . ?
N2A N1A C3A C4A 8(2) . . . . ?
N1A C3A C4A C5A -9(2) . . . . ?
C3A C4A C5A C6A -2(2) . . . . ?
C4A C5A C6A N2A 13.8(19) . . . . ?
N1A N2A C6A C5A -14.4(17) . . . . ?
Al2 N2A C6A C5A -172.7(10) . . . . ?
C2 Al2 O1B C1B 73.1(9) . . . . ?
C11 Al2 O1B C1B -48.3(10) . . . . ?
C21 Al2 O1B C1B -168.2(9) . . . . ?
C2 Al2 O1B C4B -117.7(8) . . . . ?
C11 Al2 O1B C4B 120.9(8) . . . . ?
C21 Al2 O1B C4B 0.9(8) . . . . ?
C4B O1B C1B C2B -1.7(13) . . . . ?
Al2 O1B C1B C2B 169.3(8) . . . . ?
O1B C1B C2B C3B 14.0(14) . . . . ?
C1B C2B C3B C4B -20.9(13) . . . . ?
C1B O1B C4B C3B -11.9(11) . . . . ?
Al2 O1B C4B C3B 177.6(7) . . . . ?
C2B C3B C4B O1B 20.8(12) . . . . ?
C4C O1C C1C C2C -21.1(14) . . . . ?
Al2 O1C C1C C2C -170.7(9) . . . . ?
O1C C1C C2C C3C 13.0(16) . . . . ?
C1C C2C C3C C4C -1.5(18) . . . . ?
C1C O1C C4C C3C 20.5(14) . . . . ?
Al2 O1C C4C C3C 171.6(9) . . . . ?
C2C C3C C4C O1C -10.5(16) . . . . ?
